data_4501637
loop_
_publ_author_name
'Bernardes, Carlos E. S.'
'Piedade, M. F\'atima M.'
'Minas da Piedade, Manuel E.'

_publ_section_title
;
 Structure and Energetics of a New Hydrate of
 4&#x2032;-Hydroxyacetophenone
;
_journal_issue 7
_journal_name_full 'Crystal Growth &amp; Design'
_journal_page_first 3070
_journal_paper_doi 10.1021/cg1001804
_journal_volume 10
_journal_year 2010
_chemical_formula_sum 'C8 H11 O3.5'
_chemical_formula_weight 163.17
_chemical_name_systematic
;
 ?
;
_space_group_IT_number 2
_symmetry_cell_setting triclinic
_symmetry_space_group_name_Hall '-P 1'
_symmetry_space_group_name_H-M 'P -1'
_atom_sites_solution_hydrogens geom
_atom_sites_solution_primary direct
_atom_sites_solution_secondary difmap
_audit_creation_method SHELXL-97
_cell_angle_alpha 76.308(4)
_cell_angle_beta 84.513(4)
_cell_angle_gamma 77.722(4)
_cell_formula_units_Z 2
_cell_length_a 5.7749(4)
_cell_length_b 7.2971(5)
_cell_length_c 10.2251(7)
_cell_measurement_reflns_used 5033
_cell_measurement_temperature 150(2)
_cell_measurement_theta_max 28.92
_cell_measurement_theta_min 2.92
_cell_volume 408.60(5)
_computing_cell_refinement 'Bruker SMART'
_computing_data_collection 'Bruker SMART'
_computing_data_reduction 'Bruker SAINT'
_computing_structure_refinement 'SHELXL-97 (Sheldrick, 2008)'
_computing_structure_solution 'Bruker SHELXTL'
_diffrn_ambient_temperature 150(2)
_diffrn_measured_fraction_theta_full 0.980
_diffrn_measured_fraction_theta_max 0.980
_diffrn_measurement_device_type 'CCD area detector'
_diffrn_measurement_method 'phi and omega scans'
_diffrn_radiation_monochromator graphite
_diffrn_radiation_source 'fine-focus sealed tube'
_diffrn_radiation_type MoK\a
_diffrn_radiation_wavelength 0.71073
_diffrn_reflns_av_R_equivalents 0.0260
_diffrn_reflns_av_sigmaI/netI 0.0187
_diffrn_reflns_limit_h_max 7
_diffrn_reflns_limit_h_min -7
_diffrn_reflns_limit_k_max 9
_diffrn_reflns_limit_k_min -9
_diffrn_reflns_limit_l_max 13
_diffrn_reflns_limit_l_min -13
_diffrn_reflns_number 12521
_diffrn_reflns_theta_full 27.47
_diffrn_reflns_theta_max 27.47
_diffrn_reflns_theta_min 2.05
_exptl_absorpt_coefficient_mu 0.104
_exptl_absorpt_correction_T_max 0.9795
_exptl_absorpt_correction_T_min 0.9596
_exptl_absorpt_correction_type multi-scan
_exptl_crystal_colour colourless
_exptl_crystal_density_diffrn 1.326
_exptl_crystal_density_method 'not measured'
_exptl_crystal_description rectangular
_exptl_crystal_F_000 174
_exptl_crystal_size_max 0.40
_exptl_crystal_size_mid 0.33
_exptl_crystal_size_min 0.20
_refine_diff_density_max 0.435
_refine_diff_density_min -0.378
_refine_diff_density_rms 0.068
_refine_ls_extinction_method none
_refine_ls_goodness_of_fit_ref 1.088
_refine_ls_hydrogen_treatment mixed
_refine_ls_matrix_type full
_refine_ls_number_parameters 134
_refine_ls_number_reflns 1835
_refine_ls_number_restraints 1
_refine_ls_restrained_S_all 1.088
_refine_ls_R_factor_all 0.0645
_refine_ls_R_factor_gt 0.0470
_refine_ls_shift/su_max 0.000
_refine_ls_shift/su_mean 0.000
_refine_ls_structure_factor_coef Fsqd
_refine_ls_weighting_details 'calc w=1/[\s^2^(Fo^2^)+(0.1066P)^2^+0.1008P] where P=(Fo^2^+2Fc^2^)/3'
_refine_ls_weighting_scheme calc
_refine_ls_wR_factor_gt 0.1426
_refine_ls_wR_factor_ref 0.1699
_reflns_number_gt 1436
_reflns_number_total 1835
_reflns_threshold_expression >2\s(I)
_cod_data_source_file cg1001804_si_002.cif
_cod_data_source_block 090331hidrato150k
_cod_depositor_comments
;
The following automatic conversions were performed:

'_symmetry_cell_setting' value 'Triclinic' changed to 'triclinic'
according to /home/saulius/struct/CIF-dictionaries/cif_core.dic
dictionary named 'cif_core.dic' version 2.4.2 from 2011-04-26.

Automatic conversion script
Id: cif_fix_values 1715 2011-07-08 13:25:40Z adriana 
;
_cod_original_sg_symbol_H-M 'P-1   '
_cod_original_formula_sum 'C8 H11 O3.50'
_cod_database_code 4501637

loop_
_symmetry_equiv_pos_as_xyz
'x, y, z'
'-x, -y, -z'

loop_
_atom_site_label
_atom_site_type_symbol
_atom_site_fract_x
_atom_site_fract_y
_atom_site_fract_z
_atom_site_U_iso_or_equiv
_atom_site_adp_type
_atom_site_occupancy
_atom_site_symmetry_multiplicity
_atom_site_calc_flag
_atom_site_refinement_flags
O1W O 0.1478 0.8274 0.5542 0.0482(4) Uani 1 1 d .
O2W O -0.0446 0.5483 0.5144 0.0451(7) Uani 0.50 1 d P
H1WA H 0.1888 0.8204 0.6380 0.068 Uiso 1 1 d .
H1WB H 0.0753 0.7358 0.5480 0.068 Uiso 1 1 d .
H2WA H -0.0594 0.5242 0.6006 0.068 Uiso 0.50 1 d P
H2WB H -0.1785 0.5784 0.4755 0.068 Uiso 0.50 1 d P
H6 H 0.838(4) 0.149(3) 0.718(2) 0.040(6) Uiso 1 1 d .
H3 H 0.176(4) 0.353(3) 0.993(2) 0.036(5) Uiso 1 1 d .
H5 H 0.881(4) 0.135(3) 0.9466(19) 0.028(5) Uiso 1 1 d .
H2 H 0.134(5) 0.374(3) 0.764(3) 0.050(7) Uiso 1 1 d .
H8A H 0.216(4) 0.244(3) 1.210(2) 0.040(6) Uiso 1 1 d .
H8B H 0.388(6) 0.211(4) 1.331(3) 0.075(9) Uiso 1 1 d .
H8C H 0.335(5) 0.411(4) 1.223(3) 0.058(7) Uiso 1 1 d .
C4 C 0.5362(3) 0.2411(2) 0.99543(15) 0.0204(4) Uani 1 1 d .
O2 O 0.7748(2) 0.17267(18) 1.18158(12) 0.0331(4) Uani 1 1 d .
C3 C 0.3144(3) 0.3126(2) 0.93998(17) 0.0241(4) Uani 1 1 d .
O1 O 0.4463(3) 0.2724(2) 0.59179(13) 0.0408(4) Uani 1 1 d D
C6 C 0.7024(3) 0.1912(2) 0.77680(16) 0.0250(4) Uani 1 1 d .
C5 C 0.7292(3) 0.1816(2) 0.91114(16) 0.0226(4) Uani 1 1 d .
C7 C 0.5740(3) 0.2244(2) 1.13915(16) 0.0234(4) Uani 1 1 d .
C1 C 0.4787(3) 0.2629(2) 0.72301(16) 0.0253(4) Uani 1 1 d .
C2 C 0.2858(3) 0.3258(2) 0.80482(17) 0.0273(4) Uani 1 1 d .
C8 C 0.3646(3) 0.2744(3) 1.23254(18) 0.0316(4) Uani 1 1 d .
H1 H 0.586(3) 0.226(3) 0.553(2) 0.047 Uiso 1 1 d D

loop_
_atom_site_aniso_label
_atom_site_aniso_U_11
_atom_site_aniso_U_22
_atom_site_aniso_U_33
_atom_site_aniso_U_23
_atom_site_aniso_U_13
_atom_site_aniso_U_12
O1W 0.0650(10) 0.0528(9) 0.0252(7) -0.0136(6) -0.0130(6) 0.0021(7)
O2W 0.0395(17) 0.0445(19) 0.0506(18) -0.0201(14) -0.0041(13) 0.0049(13)
C4 0.0213(7) 0.0190(7) 0.0216(8) -0.0067(6) -0.0005(6) -0.0033(6)
O2 0.0314(7) 0.0407(7) 0.0259(7) -0.0093(5) -0.0077(5) 0.0009(5)
C3 0.0196(7) 0.0280(8) 0.0250(8) -0.0099(6) 0.0013(6) -0.0017(6)
O1 0.0496(8) 0.0515(9) 0.0215(7) -0.0142(6) -0.0062(6) -0.0016(7)
C6 0.0247(8) 0.0252(8) 0.0234(8) -0.0079(6) 0.0030(6) -0.0006(6)
C5 0.0197(7) 0.0212(7) 0.0254(8) -0.0051(6) -0.0021(6) -0.0005(6)
C7 0.0284(8) 0.0199(7) 0.0224(8) -0.0050(6) -0.0018(6) -0.0048(6)
C1 0.0297(8) 0.0259(8) 0.0211(8) -0.0068(6) -0.0023(6) -0.0049(6)
C2 0.0206(7) 0.0346(9) 0.0268(9) -0.0079(7) -0.0053(6) -0.0028(7)
C8 0.0335(9) 0.0395(10) 0.0246(9) -0.0129(7) 0.0041(7) -0.0091(8)

loop_
_atom_type_symbol
_atom_type_description
_atom_type_scat_dispersion_real
_atom_type_scat_dispersion_imag
_atom_type_scat_source
C C 0.0033 0.0016 'International Tables Vol C Tables 4.2.6.8 and 6.1.1.4'
H H 0.0000 0.0000 'International Tables Vol C Tables 4.2.6.8 and 6.1.1.4'
O O 0.0106 0.0060 'International Tables Vol C Tables 4.2.6.8 and 6.1.1.4'

loop_
_geom_angle_atom_site_label_1
_geom_angle_atom_site_label_2
_geom_angle_atom_site_label_3
_geom_angle
H1WA O1W H1WB 113.893(4)
H2WA O2W H2WB 113.663(5)
C3 C4 C5 118.29(14)
C3 C4 C7 122.63(14)
C5 C4 C7 119.07(14)
C2 C3 C4 120.97(14)
C2 C3 H3 117.2(14)
C4 C3 H3 121.8(14)
C1 O1 H1 108.7(16)
C5 C6 C1 119.62(15)
C5 C6 H6 120.8(15)
C1 C6 H6 119.6(14)
C6 C5 C4 121.30(15)
C6 C5 H5 119.3(12)
C4 C5 H5 119.4(12)
O2 C7 C4 120.35(14)
O2 C7 C8 120.25(15)
C4 C7 C8 119.40(15)
O1 C1 C2 119.20(15)
O1 C1 C6 120.99(15)
C2 C1 C6 119.81(15)
C3 C2 C1 119.98(15)
C3 C2 H2 122.7(15)
C1 C2 H2 117.3(15)
C7 C8 H8A 113.7(13)
C7 C8 H8B 114.6(18)
H8A C8 H8B 107(2)
C7 C8 H8C 106.9(17)
H8A C8 H8C 106(2)
H8B C8 H8C 108(2)

loop_
_geom_bond_atom_site_label_1
_geom_bond_atom_site_label_2
_geom_bond_distance
O1W H1WA 0.8977
O1W H1WB 0.8776
O2W H2WA 0.8572
O2W H2WB 0.8651
C4 C3 1.396(2)
C4 C5 1.401(2)
C4 C7 1.479(2)
O2 C7 1.228(2)
C3 C2 1.386(2)
C3 H3 0.96(2)
O1 C1 1.356(2)
O1 H1 0.900(10)
C6 C5 1.381(2)
C6 C1 1.399(2)
C6 H6 0.98(2)
C5 H5 0.95(2)
C7 C8 1.505(2)
C1 C2 1.392(2)
C2 H2 0.97(3)
C8 H8A 0.99(2)
C8 H8B 1.02(3)
C8 H8C 0.96(3)

loop_
_geom_torsion_atom_site_label_1
_geom_torsion_atom_site_label_2
_geom_torsion_atom_site_label_3
_geom_torsion_atom_site_label_4
_geom_torsion
C5 C4 C3 C2 -0.5(2)
C7 C4 C3 C2 -179.89(14)
C1 C6 C5 C4 0.4(2)
C3 C4 C5 C6 -0.5(2)
C7 C4 C5 C6 178.91(14)
C3 C4 C7 O2 -175.14(15)
C5 C4 C7 O2 5.4(2)
C3 C4 C7 C8 3.9(2)
C5 C4 C7 C8 -175.57(15)
C5 C6 C1 O1 -179.33(15)
C5 C6 C1 C2 0.8(3)
C4 C3 C2 C1 1.6(3)
O1 C1 C2 C3 178.35(15)
C6 C1 C2 C3 -1.7(3)
